data_4504404
loop_
_publ_author_name
'Imai, Yoshitane'
'Kawaguchi, Kakuhiro'
'Murata, Katuzo'
'Sato, Tomohiro'
'Kuroda, Reiko'
'Matsubara, Yoshio'

_publ_section_title
;
 Tunable Two-Component Host System with Multiple Chiral Points Composed of
 Cyclohexanediamine and 1,1&#x2018;-Binaphthyl-2,2&#x2018;-dicarboxylic
 Acid
;
_journal_issue 9
_journal_name_full 'Crystal Growth &amp; Design'
_journal_page_first 1676
_journal_paper_doi 10.1021/cg070507m
_journal_volume 7
_journal_year 2007
_chemical_formula_sum 'C59 H66 N2 O11'
_chemical_formula_weight 979.14
_chemical_name_systematic
; 
 ? 
;
_space_group_IT_number 19
_symmetry_cell_setting orthorhombic
_symmetry_space_group_name_Hall 'P 2ac 2ab'
_symmetry_space_group_name_H-M 'P 21 21 21'
_atom_sites_solution_hydrogens geom
_atom_sites_solution_primary direct
_atom_sites_solution_secondary difmap
_audit_creation_method SHELXL-97
_cell_angle_alpha 90.00
_cell_angle_beta 90.00
_cell_angle_gamma 90.00
_cell_formula_units_Z 4
_cell_length_a 9.1854(6)
_cell_length_b 15.1465(11)
_cell_length_c 36.763(3)
_cell_measurement_reflns_used 9999
_cell_measurement_temperature 120(2)
_cell_measurement_theta_max 27.90
_cell_measurement_theta_min 1.45
_cell_volume 5114.7(7)
_computing_cell_refinement 'Bruker SAINT'
_computing_data_collection 'Bruker SMART'
_computing_data_reduction 'Bruker SAINT'
_computing_structure_refinement 'SHELXL-97 (Sheldrick, 1997)'
_computing_structure_solution 'SHELXS-97 (Sheldrick, 1997)'
_diffrn_ambient_temperature 120(2)
_diffrn_measured_fraction_theta_full 0.976
_diffrn_measured_fraction_theta_max 0.976
_diffrn_measurement_device_type 'CCD area detector'
_diffrn_measurement_method '\w scans'
_diffrn_radiation_monochromator graphite
_diffrn_radiation_source 'fine-focus sealed tube'
_diffrn_radiation_type MoK\a
_diffrn_radiation_wavelength 0.71073
_diffrn_reflns_av_R_equivalents 0.0332
_diffrn_reflns_av_sigmaI/netI 0.0459
_diffrn_reflns_limit_h_max 10
_diffrn_reflns_limit_h_min -11
_diffrn_reflns_limit_k_max 17
_diffrn_reflns_limit_k_min -19
_diffrn_reflns_limit_l_max 48
_diffrn_reflns_limit_l_min -48
_diffrn_reflns_number 31926
_diffrn_reflns_theta_full 27.90
_diffrn_reflns_theta_max 27.90
_diffrn_reflns_theta_min 1.45
_exptl_absorpt_coefficient_mu 0.087
_exptl_absorpt_correction_T_max 0.9870
_exptl_absorpt_correction_T_min 0.9659
_exptl_absorpt_correction_type empirical
_exptl_absorpt_process_details 'Bruker SADABS'
_exptl_crystal_colour colorless
_exptl_crystal_density_diffrn 1.272
_exptl_crystal_density_method 'not measured'
_exptl_crystal_description needle
_exptl_crystal_F_000 2088
_exptl_crystal_size_max 0.40
_exptl_crystal_size_mid 0.15
_exptl_crystal_size_min 0.15
_refine_diff_density_max 0.731
_refine_diff_density_min -0.281
_refine_diff_density_rms 0.051
_refine_ls_abs_structure_details 'Flack H D (1983), Acta Cryst. A39, 876-881'
_refine_ls_abs_structure_Flack -0.5(7)
_refine_ls_extinction_method none
_refine_ls_goodness_of_fit_ref 1.053
_refine_ls_hydrogen_treatment mixed
_refine_ls_matrix_type full
_refine_ls_number_parameters 691
_refine_ls_number_reflns 11675
_refine_ls_number_restraints 5
_refine_ls_restrained_S_all 1.053
_refine_ls_R_factor_all 0.0571
_refine_ls_R_factor_gt 0.0497
_refine_ls_shift/su_max 0.026
_refine_ls_shift/su_mean 0.001
_refine_ls_structure_factor_coef Fsqd
_refine_ls_weighting_details 'calc w=1/[\s^2^(Fo^2^)+(0.0674P)^2^+0.7707P] where P=(Fo^2^+2Fc^2^)/3'
_refine_ls_weighting_scheme calc
_refine_ls_wR_factor_gt 0.1165
_refine_ls_wR_factor_ref 0.1227
_reflns_number_gt 10434
_reflns_number_total 11675
_reflns_threshold_expression >2sigma(I)
_cod_data_source_file cg070507m-file001.cif
_cod_data_source_block imai74_3
_cod_depositor_comments
;
The following automatic conversions were performed:

'_symmetry_cell_setting' value 'Orthorhombic' changed to
'orthorhombic' according to
/home/saulius/struct/CIF-dictionaries/cif_core.dic dictionary named
'cif_core.dic' version 2.4.1 from 2010-06-29.

Automatic conversion script
Id: cif_fix_values 1715 2011-07-08 13:25:40Z adriana 
;
_cod_original_cell_volume 5114.7(6)
_cod_original_sg_symbol_H-M P2(1)2(1)2(1)
_cod_database_code 4504404

loop_
_symmetry_equiv_pos_as_xyz
'x, y, z'
'-x+1/2, -y, z+1/2'
'-x, y+1/2, -z+1/2'
'x+1/2, -y+1/2, -z'

loop_
_atom_site_label
_atom_site_type_symbol
_atom_site_fract_x
_atom_site_fract_y
_atom_site_fract_z
_atom_site_U_iso_or_equiv
_atom_site_adp_type
_atom_site_occupancy
_atom_site_symmetry_multiplicity
_atom_site_calc_flag
_atom_site_refinement_flags
_atom_site_disorder_assembly
_atom_site_disorder_group
C1 C 0.5894(2) 0.52243(13) 1.02444(5) 0.0145(4) Uani 1 1 d . . .
C2 C 0.6381(2) 0.60843(13) 1.02303(5) 0.0172(4) Uani 1 1 d . . .
C3 C 0.5402(2) 0.68064(13) 1.02503(5) 0.0203(4) Uani 1 1 d . . .
H3 H 0.5770 0.7393 1.0250 0.024 Uiso 1 1 calc R . .
C4 C 0.3944(2) 0.66668(14) 1.02705(6) 0.0234(5) Uani 1 1 d . . .
H4 H 0.3298 0.7156 1.0279 0.028 Uiso 1 1 calc R . .
C5 C 0.1862(2) 0.56391(15) 1.02904(6) 0.0271(5) Uani 1 1 d . . .
H5 H 0.1207 0.6124 1.0292 0.033 Uiso 1 1 calc R . .
C6 C 0.1333(3) 0.48038(16) 1.02985(7) 0.0315(5) Uani 1 1 d . . .
H6 H 0.0311 0.4709 1.0303 0.038 Uiso 1 1 calc R . .
C7 C 0.2283(3) 0.40771(14) 1.03000(6) 0.0266(5) Uani 1 1 d . . .
H7 H 0.1898 0.3495 1.0309 0.032 Uiso 1 1 calc R . .
C8 C 0.3762(2) 0.41992(13) 1.02892(5) 0.0193(4) Uani 1 1 d . . .
H8 H 0.4392 0.3702 1.0292 0.023 Uiso 1 1 calc R . .
C9 C 0.4357(2) 0.50646(13) 1.02733(5) 0.0167(4) Uani 1 1 d . . .
C10 C 0.3382(2) 0.57961(13) 1.02790(5) 0.0202(4) Uani 1 1 d . . .
C2A C 0.7962(2) 0.63183(13) 1.01851(5) 0.0178(4) Uani 1 1 d . . .
O2 O 0.86399(16) 0.59858(10) 0.99024(4) 0.0220(3) Uani 1 1 d . . .
O3 O 0.85605(18) 0.68243(10) 1.03891(4) 0.0265(3) Uani 1 1 d . . .
C11 C 0.6916(2) 0.44470(12) 1.02430(5) 0.0146(4) Uani 1 1 d . . .
C12 C 0.7214(2) 0.39943(12) 0.99269(5) 0.0151(4) Uani 1 1 d . . .
C13 C 0.8095(2) 0.32225(13) 0.99318(5) 0.0186(4) Uani 1 1 d . . .
H13 H 0.8264 0.2908 0.9712 0.022 Uiso 1 1 calc R . .
C14 C 0.8698(2) 0.29292(13) 1.02475(5) 0.0192(4) Uani 1 1 d . . .
H14 H 0.9286 0.2413 1.0247 0.023 Uiso 1 1 calc R . .
C15 C 0.9154(2) 0.31241(14) 1.09032(5) 0.0218(4) Uani 1 1 d . . .
H15 H 0.9775 0.2623 1.0902 0.026 Uiso 1 1 calc R . .
C16 C 0.8945(3) 0.35794(15) 1.12176(5) 0.0267(5) Uani 1 1 d . . .
H16 H 0.9430 0.3401 1.1434 0.032 Uiso 1 1 calc R . .
C17 C 0.8009(3) 0.43171(14) 1.12232(5) 0.0258(5) Uani 1 1 d . . .
H17 H 0.7856 0.4626 1.1445 0.031 Uiso 1 1 calc R . .
C18 C 0.7318(2) 0.45932(13) 1.09146(5) 0.0202(4) Uani 1 1 d . . .
H18 H 0.6681 0.5087 1.0925 0.024 Uiso 1 1 calc R . .
C19 C 0.7541(2) 0.41498(12) 1.05783(5) 0.0154(4) Uani 1 1 d . . .
C20 C 0.8454(2) 0.33906(12) 1.05770(5) 0.0165(4) Uani 1 1 d . . .
C12A C 0.6683(2) 0.43090(13) 0.95605(5) 0.0168(4) Uani 1 1 d . . .
O12 O 0.70082(17) 0.51090(9) 0.94784(4) 0.0224(3) Uani 1 1 d . . .
O13 O 0.60329(17) 0.37944(10) 0.93583(4) 0.0239(3) Uani 1 1 d . . .
C21 C 0.2817(2) 0.48495(12) 0.72673(5) 0.0148(4) Uani 1 1 d . . .
C22 C 0.2406(2) 0.44172(12) 0.75816(5) 0.0146(4) Uani 1 1 d . . .
C23 C 0.1466(2) 0.36739(12) 0.75647(5) 0.0167(4) Uani 1 1 d . . .
H23 H 0.1197 0.3380 0.7783 0.020 Uiso 1 1 calc R . .
C24 C 0.0944(2) 0.33749(12) 0.72401(5) 0.0173(4) Uani 1 1 d . . .
H24 H 0.0317 0.2876 0.7235 0.021 Uiso 1 1 calc R . .
C25 C 0.0762(2) 0.35216(13) 0.65725(6) 0.0221(4) Uani 1 1 d . . .
H25 H 0.0129 0.3026 0.6563 0.027 Uiso 1 1 calc R . .
C26 C 0.1112(3) 0.39541(14) 0.62589(6) 0.0257(5) Uani 1 1 d . . .
H26 H 0.0716 0.3762 0.6034 0.031 Uiso 1 1 calc R . .
C27 C 0.2061(3) 0.46852(14) 0.62688(5) 0.0237(4) Uani 1 1 d . . .
H27 H 0.2304 0.4981 0.6049 0.028 Uiso 1 1 calc R . .
C28 C 0.2633(2) 0.49726(13) 0.65894(5) 0.0198(4) Uani 1 1 d . . .
H28 H 0.3277 0.5463 0.6590 0.024 Uiso 1 1 calc R . .
C29 C 0.2278(2) 0.45473(12) 0.69244(5) 0.0153(4) Uani 1 1 d . . .
C30 C 0.1328(2) 0.38000(12) 0.69126(5) 0.0173(4) Uani 1 1 d . . .
C22A C 0.2933(2) 0.46972(13) 0.79525(5) 0.0185(4) Uani 1 1 d . . .
O22 O 0.27766(17) 0.54998(9) 0.80441(4) 0.0223(3) Uani 1 1 d . . .
O23 O 0.3448(2) 0.41224(10) 0.81569(4) 0.0341(4) Uani 1 1 d . . .
C31 C 0.3863(2) 0.56170(12) 0.72719(5) 0.0141(4) Uani 1 1 d . . .
C32 C 0.3383(2) 0.64776(12) 0.72900(5) 0.0143(4) Uani 1 1 d . . .
C33 C 0.4354(2) 0.71953(13) 0.72584(5) 0.0168(4) Uani 1 1 d . . .
H33 H 0.3990 0.7782 0.7264 0.020 Uiso 1 1 calc R . .
C34 C 0.5810(2) 0.70525(13) 0.72204(5) 0.0187(4) Uani 1 1 d . . .
H34 H 0.6456 0.7540 0.7199 0.022 Uiso 1 1 calc R . .
C35 C 0.7883(2) 0.60130(14) 0.71830(5) 0.0212(4) Uani 1 1 d . . .
H35 H 0.8543 0.6495 0.7169 0.025 Uiso 1 1 calc R . .
C36 C 0.8403(2) 0.51731(15) 0.71754(5) 0.0224(4) Uani 1 1 d . . .
H36 H 0.9422 0.5073 0.7160 0.027 Uiso 1 1 calc R . .
C37 C 0.7441(2) 0.44520(14) 0.71903(5) 0.0212(4) Uani 1 1 d . . .
H37 H 0.7817 0.3868 0.7182 0.025 Uiso 1 1 calc R . .
C38 C 0.5971(2) 0.45816(13) 0.72162(5) 0.0175(4) Uani 1 1 d . . .
H38 H 0.5335 0.4087 0.7223 0.021 Uiso 1 1 calc R . .
C39 C 0.5385(2) 0.54508(13) 0.72330(5) 0.0149(4) Uani 1 1 d . . .
C40 C 0.6364(2) 0.61794(13) 0.72124(5) 0.0170(4) Uani 1 1 d . . .
C33A C 0.1805(2) 0.66979(12) 0.73488(5) 0.0148(4) Uani 1 1 d . . .
O33 O 0.11982(16) 0.64059(9) 0.76435(4) 0.0198(3) Uani 1 1 d . . .
H33A H 0.1821 0.6140 0.7770 0.030 Uiso 1 1 calc R . .
O34 O 0.11510(15) 0.71772(9) 0.71335(4) 0.0203(3) Uani 1 1 d . . .
C41 C -0.3693(2) 0.55889(12) 0.85554(5) 0.0174(4) Uani 1 1 d . . .
H41 H -0.4385 0.5660 0.8347 0.021 Uiso 1 1 calc R . .
C42 C -0.3039(2) 0.46606(12) 0.85423(5) 0.0152(4) Uani 1 1 d . . .
H42 H -0.2287 0.4616 0.8738 0.018 Uiso 1 1 calc R . .
C43 C -0.2284(2) 0.45264(13) 0.81770(5) 0.0192(4) Uani 1 1 d . . .
H43A H -0.1889 0.3919 0.8163 0.023 Uiso 1 1 calc R . .
H43B H -0.2995 0.4603 0.7977 0.023 Uiso 1 1 calc R . .
C44 C -0.1051(3) 0.51925(14) 0.81348(6) 0.0244(5) Uani 1 1 d . . .
H44A H -0.0581 0.5112 0.7895 0.029 Uiso 1 1 calc R . .
H44B H -0.0309 0.5088 0.8325 0.029 Uiso 1 1 calc R . .
C45 C -0.1625(3) 0.61349(14) 0.81666(6) 0.0305(5) Uani 1 1 d . . .
H45A H -0.2262 0.6265 0.7956 0.037 Uiso 1 1 calc R . .
H45B H -0.0797 0.6553 0.8160 0.037 Uiso 1 1 calc R . .
C46 C -0.2481(3) 0.62681(14) 0.85188(6) 0.0246(5) Uani 1 1 d . . .
H46A H -0.1813 0.6217 0.8729 0.029 Uiso 1 1 calc R . .
H46B H -0.2906 0.6869 0.8521 0.029 Uiso 1 1 calc R . .
N41 N -0.44961(19) 0.57426(11) 0.89034(4) 0.0171(3) Uani 1 1 d . . .
H41A H -0.4659 0.6331 0.8932 0.026 Uiso 1 1 calc R . .
H41B H -0.3955 0.5539 0.9093 0.026 Uiso 1 1 calc R . .
H41C H -0.5362 0.5452 0.8897 0.026 Uiso 1 1 calc R . .
N42 N -0.41399(19) 0.39527(11) 0.86039(4) 0.0166(3) Uani 1 1 d . . .
H42A H -0.3735 0.3418 0.8555 0.025 Uiso 1 1 calc R . .
H42B H -0.4917 0.4042 0.8455 0.025 Uiso 1 1 calc R . .
H42C H -0.4440 0.3967 0.8840 0.025 Uiso 1 1 calc R . .
O51 O 0.75119(18) 0.24328(10) 0.85279(4) 0.0262(3) Uani 1 1 d . . .
H51 H 0.7878 0.2278 0.8329 0.039 Uiso 1 1 calc R . .
C52 C 0.8371(3) 0.20877(16) 0.88209(7) 0.0371(6) Uani 1 1 d . . .
H52A H 0.8733 0.1495 0.8752 0.045 Uiso 1 1 calc R . .
H52B H 0.7742 0.2017 0.9038 0.045 Uiso 1 1 calc R . .
C53 C 0.9676(3) 0.2673(2) 0.89221(7) 0.0452(7) Uani 1 1 d . . .
H53A H 0.9310 0.3250 0.9009 0.054 Uiso 1 1 calc R . .
H53B H 1.0210 0.2392 0.9126 0.054 Uiso 1 1 calc R . .
C54 C 1.0703(3) 0.2825(2) 0.86183(7) 0.0426(7) Uani 1 1 d . . .
H54A H 1.0226 0.3182 0.8430 0.064 Uiso 1 1 calc R . .
H54B H 1.0998 0.2257 0.8514 0.064 Uiso 1 1 calc R . .
H54C H 1.1563 0.3138 0.8709 0.064 Uiso 1 1 calc R . .
O61 O 0.51741(18) 0.75201(10) 0.90541(4) 0.0289(4) Uani 1 1 d . . .
H61 H 0.4725 0.7582 0.9252 0.043 Uiso 1 1 calc R . .
C62 C 0.4884(3) 0.82590(15) 0.88234(6) 0.0314(5) Uani 1 1 d . . .
H62A H 0.5654 0.8298 0.8635 0.038 Uiso 1 1 calc R . .
H62B H 0.4918 0.8807 0.8970 0.038 Uiso 1 1 calc R . .
C63 C 0.3422(3) 0.81921(15) 0.86401(6) 0.0371(6) Uani 1 1 d . . .
H63A H 0.3208 0.8757 0.8516 0.045 Uiso 1 1 calc R . .
H63B H 0.2664 0.8098 0.8827 0.045 Uiso 1 1 calc R . .
C64 C 0.3349(4) 0.74484(16) 0.83648(7) 0.0429(7) Uani 1 1 d . . .
H64A H 0.3458 0.6881 0.8490 0.064 Uiso 1 1 calc R . .
H64B H 0.4135 0.7518 0.8187 0.064 Uiso 1 1 calc R . .
H64C H 0.2407 0.7465 0.8240 0.064 Uiso 1 1 calc R . .
O71 O 0.3150(2) 0.45844(14) 0.89335(5) 0.0315(5) Uani 0.841(3) 1 d PD A 1
C72 C 0.2265(3) 0.4482(2) 0.92543(7) 0.0326(7) Uani 0.841(3) 1 d PD A 1
H72A H 0.2844 0.4644 0.9471 0.039 Uiso 0.841(3) 1 calc PR A 1
H72B H 0.1975 0.3855 0.9279 0.039 Uiso 0.841(3) 1 calc PR A 1
C73 C 0.0903(3) 0.5055(2) 0.92391(8) 0.0353(7) Uani 0.841(3) 1 d PD A 1
H73A H 0.0307 0.4876 0.9027 0.042 Uiso 0.841(3) 1 calc PR A 1
H73B H 0.0318 0.4954 0.9461 0.042 Uiso 0.841(3) 1 calc PR A 1
C74 C 0.1250(5) 0.6019(3) 0.92094(12) 0.0566(11) Uani 0.841(3) 1 d PD A 1
H74A H 0.0343 0.6359 0.9205 0.085 Uiso 0.841(3) 1 calc PR A 1
H74B H 0.1797 0.6127 0.8985 0.085 Uiso 0.841(3) 1 calc PR A 1
H74C H 0.1837 0.6200 0.9419 0.085 Uiso 0.841(3) 1 calc PR A 1
O71B O 0.2786(9) 0.5264(6) 0.8762(2) 0.016(2) Uani 0.159(3) 1 d PD A 2
C72B C 0.1696(15) 0.5776(12) 0.8964(4) 0.041(5) Uani 0.159(3) 1 d PD A 2
H72C H 0.0706 0.5655 0.8870 0.049 Uiso 0.159(3) 1 calc PR A 2
H72D H 0.1893 0.6416 0.8942 0.049 Uiso 0.159(3) 1 calc PR A 2
C73B C 0.183(4) 0.5481(15) 0.9359(5) 0.108(12) Uani 0.159(3) 1 d PD A 2
H73C H 0.2844 0.5581 0.9439 0.130 Uiso 0.159(3) 1 calc PR A 2
H73D H 0.1194 0.5863 0.9509 0.130 Uiso 0.159(3) 1 calc PR A 2
C74B C 0.1449(17) 0.4558(10) 0.9431(4) 0.0326(7) Uani 0.159(3) 1 d PD A 2
H74D H 0.0522 0.4533 0.9563 0.049 Uiso 0.159(3) 1 calc PR A 2
H74E H 0.2214 0.4285 0.9579 0.049 Uiso 0.159(3) 1 calc PR A 2
H74F H 0.1358 0.4238 0.9201 0.049 Uiso 0.159(3) 1 calc PR A 2
H2 H 0.801(3) 0.5612(19) 0.9757(8) 0.049(8) Uiso 1 1 d . . .

loop_
_atom_site_aniso_label
_atom_site_aniso_U_11
_atom_site_aniso_U_22
_atom_site_aniso_U_33
_atom_site_aniso_U_23
_atom_site_aniso_U_13
_atom_site_aniso_U_12
C1 0.0173(9) 0.0176(9) 0.0087(7) 0.0008(7) -0.0017(7) 0.0009(7)
C2 0.0190(10) 0.0205(10) 0.0121(8) 0.0011(7) -0.0023(8) 0.0012(8)
C3 0.0254(11) 0.0137(9) 0.0217(9) 0.0033(8) 0.0014(9) 0.0001(8)
C4 0.0260(12) 0.0195(10) 0.0247(10) 0.0043(8) -0.0001(9) 0.0071(9)
C5 0.0198(11) 0.0238(11) 0.0377(12) 0.0057(10) 0.0017(9) 0.0045(9)
C6 0.0156(11) 0.0330(13) 0.0459(13) 0.0059(11) 0.0002(10) -0.0009(9)
C7 0.0207(11) 0.0203(10) 0.0388(12) 0.0050(9) 0.0007(10) -0.0041(9)
C8 0.0196(10) 0.0173(9) 0.0211(9) 0.0021(8) 0.0002(8) 0.0019(8)
C9 0.0186(10) 0.0191(10) 0.0124(8) 0.0031(7) -0.0015(7) 0.0021(8)
C10 0.0197(10) 0.0200(10) 0.0208(9) 0.0047(8) 0.0001(8) 0.0017(8)
C2A 0.0206(10) 0.0147(9) 0.0182(9) 0.0053(7) -0.0043(8) -0.0023(8)
O2 0.0195(8) 0.0247(8) 0.0220(7) -0.0013(6) 0.0012(6) -0.0033(6)
O3 0.0283(8) 0.0257(8) 0.0255(7) -0.0025(6) -0.0055(7) -0.0078(7)
C11 0.0140(9) 0.0124(9) 0.0174(8) 0.0022(7) 0.0000(7) -0.0023(7)
C12 0.0151(9) 0.0160(9) 0.0141(8) 0.0008(7) -0.0013(7) -0.0023(7)
C13 0.0241(11) 0.0156(9) 0.0160(9) -0.0030(7) 0.0021(8) 0.0004(8)
C14 0.0206(10) 0.0147(9) 0.0224(9) 0.0001(8) 0.0013(8) 0.0045(8)
C15 0.0254(11) 0.0180(10) 0.0220(10) 0.0044(8) -0.0049(9) 0.0044(9)
C16 0.0356(13) 0.0263(11) 0.0181(9) 0.0044(8) -0.0080(9) 0.0015(10)
C17 0.0404(13) 0.0232(11) 0.0137(9) -0.0017(8) -0.0018(9) 0.0004(10)
C18 0.0268(11) 0.0161(9) 0.0177(9) 0.0003(7) 0.0012(8) 0.0035(8)
C19 0.0159(10) 0.0149(9) 0.0154(8) 0.0019(7) -0.0003(7) -0.0040(8)
C20 0.0174(10) 0.0151(9) 0.0171(9) 0.0021(7) 0.0008(8) -0.0024(8)
C12A 0.0166(10) 0.0194(10) 0.0145(8) 0.0012(7) 0.0005(7) 0.0003(8)
O12 0.0292(8) 0.0207(7) 0.0173(7) 0.0029(5) -0.0056(6) -0.0038(6)
O13 0.0322(9) 0.0241(8) 0.0153(6) 0.0000(6) -0.0052(6) -0.0064(7)
C21 0.0096(9) 0.0130(9) 0.0219(9) 0.0003(7) -0.0008(7) 0.0002(7)
C22 0.0093(9) 0.0125(9) 0.0220(9) -0.0002(7) 0.0000(7) 0.0020(7)
C23 0.0141(9) 0.0129(9) 0.0229(9) 0.0037(7) 0.0001(8) 0.0029(7)
C24 0.0126(9) 0.0097(9) 0.0297(10) -0.0011(7) 0.0007(8) 0.0003(7)
C25 0.0211(11) 0.0149(10) 0.0304(11) -0.0034(8) -0.0043(9) -0.0014(8)
C26 0.0300(12) 0.0242(11) 0.0230(10) -0.0065(8) -0.0065(9) 0.0024(9)
C27 0.0289(12) 0.0216(10) 0.0206(9) -0.0001(8) -0.0003(9) 0.0016(9)
C28 0.0210(10) 0.0146(9) 0.0239(9) -0.0015(7) 0.0026(8) -0.0006(8)
C29 0.0114(9) 0.0122(9) 0.0224(9) -0.0018(7) 0.0003(7) 0.0026(7)
C30 0.0111(9) 0.0150(9) 0.0258(9) -0.0033(7) -0.0018(8) 0.0026(7)
C22A 0.0130(9) 0.0181(10) 0.0242(10) 0.0043(8) -0.0019(8) -0.0041(8)
O22 0.0298(8) 0.0185(7) 0.0186(7) -0.0011(5) -0.0019(6) 0.0022(6)
O23 0.0432(10) 0.0206(8) 0.0387(9) 0.0034(7) -0.0258(8) -0.0020(7)
C31 0.0138(9) 0.0154(9) 0.0131(8) 0.0001(7) -0.0002(7) -0.0023(7)
C32 0.0141(9) 0.0169(9) 0.0119(8) 0.0002(7) -0.0001(7) -0.0014(7)
C33 0.0196(10) 0.0123(9) 0.0183(9) -0.0003(7) 0.0002(8) 0.0020(7)
C34 0.0182(10) 0.0185(10) 0.0194(9) -0.0008(8) 0.0001(8) -0.0073(8)
C35 0.0128(10) 0.0293(11) 0.0214(10) -0.0024(8) 0.0007(8) -0.0040(8)
C36 0.0117(10) 0.0334(12) 0.0220(10) -0.0028(8) 0.0011(8) 0.0020(9)
C37 0.0186(10) 0.0231(10) 0.0220(9) -0.0034(8) -0.0014(8) 0.0077(9)
C38 0.0154(10) 0.0186(10) 0.0186(9) -0.0008(7) -0.0002(8) 0.0008(8)
C39 0.0144(9) 0.0175(10) 0.0127(8) -0.0004(7) -0.0016(7) 0.0004(7)
C40 0.0159(10) 0.0202(9) 0.0149(8) -0.0011(7) 0.0009(7) -0.0028(8)
C33A 0.0152(10) 0.0108(8) 0.0185(9) -0.0031(7) 0.0001(7) 0.0002(7)
O33 0.0154(7) 0.0195(7) 0.0246(7) 0.0043(6) 0.0047(6) 0.0043(6)
O34 0.0154(7) 0.0207(7) 0.0249(7) 0.0034(6) 0.0015(6) 0.0028(6)
C41 0.0211(10) 0.0175(9) 0.0136(8) 0.0021(7) 0.0020(8) 0.0030(8)
C42 0.0154(9) 0.0152(9) 0.0149(8) -0.0008(7) -0.0021(7) -0.0003(7)
C43 0.0219(11) 0.0169(9) 0.0187(9) 0.0007(7) 0.0039(8) 0.0025(8)
C44 0.0266(12) 0.0244(11) 0.0221(10) -0.0007(8) 0.0115(9) -0.0023(9)
C45 0.0402(14) 0.0205(11) 0.0309(11) 0.0015(9) 0.0188(11) -0.0019(10)
C46 0.0312(12) 0.0176(10) 0.0249(10) -0.0018(8) 0.0098(9) -0.0028(9)
N41 0.0179(8) 0.0174(8) 0.0160(7) 0.0008(6) 0.0021(6) 0.0036(7)
N42 0.0178(8) 0.0183(8) 0.0137(7) 0.0009(6) 0.0001(6) -0.0013(7)
O51 0.0326(9) 0.0255(8) 0.0204(7) -0.0010(6) 0.0023(7) 0.0032(7)
C52 0.0563(17) 0.0235(12) 0.0315(12) 0.0080(9) -0.0081(12) -0.0045(12)
C53 0.0539(18) 0.0472(17) 0.0345(14) 0.0004(12) -0.0075(13) 0.0015(14)
C54 0.0351(15) 0.0556(17) 0.0369(14) -0.0078(12) -0.0067(12) -0.0047(13)
O61 0.0363(9) 0.0272(8) 0.0231(8) -0.0043(6) 0.0039(7) 0.0105(7)
C62 0.0474(15) 0.0173(11) 0.0294(11) -0.0046(9) 0.0071(11) -0.0024(10)
C63 0.0610(18) 0.0196(11) 0.0309(12) -0.0017(9) -0.0094(12) 0.0107(12)
C64 0.0652(19) 0.0278(13) 0.0358(13) -0.0072(10) -0.0174(13) 0.0123(13)
O71 0.0230(10) 0.0477(13) 0.0237(9) -0.0071(9) 0.0049(8) -0.0065(9)
C72 0.0248(15) 0.0470(17) 0.0259(13) -0.0030(12) 0.0025(11) -0.0040(13)
C73 0.0188(14) 0.0514(19) 0.0356(16) -0.0135(14) 0.0083(12) -0.0029(14)
C74 0.060(3) 0.048(2) 0.062(2) -0.0170(18) 0.004(2) 0.008(2)
O71B 0.005(4) 0.026(5) 0.018(4) -0.003(3) 0.005(3) -0.003(3)
C72B 0.011(7) 0.083(13) 0.030(8) -0.022(8) -0.001(6) 0.015(8)
C73B 0.10(3) 0.13(3) 0.10(2) 0.02(2) 0.06(2) 0.00(2)
C74B 0.0248(15) 0.0470(17) 0.0259(13) -0.0030(12) 0.0025(11) -0.0040(13)

loop_
_atom_type_symbol
_atom_type_description
_atom_type_scat_dispersion_real
_atom_type_scat_dispersion_imag
_atom_type_scat_source
C C 0.0033 0.0016 'International Tables Vol C Tables 4.2.6.8 and 6.1.1.4'
H H 0.0000 0.0000 'International Tables Vol C Tables 4.2.6.8 and 6.1.1.4'
N N 0.0061 0.0033 'International Tables Vol C Tables 4.2.6.8 and 6.1.1.4'
O O 0.0106 0.0060 'International Tables Vol C Tables 4.2.6.8 and 6.1.1.4'

loop_
_geom_angle_atom_site_label_1
_geom_angle_atom_site_label_2
_geom_angle_atom_site_label_3
_geom_angle
C2 C1 C9 118.73(18)
C2 C1 C11 122.46(17)
C9 C1 C11 118.78(17)
C1 C2 C3 121.45(19)
C1 C2 C2A 122.68(18)
C3 C2 C2A 115.85(18)
C4 C3 C2 120.53(19)
C3 C4 C10 120.40(19)
C6 C5 C10 120.7(2)
C5 C6 C7 120.6(2)
C8 C7 C6 120.6(2)
C7 C8 C9 120.43(19)
C8 C9 C10 118.33(18)
C8 C9 C1 122.44(18)
C10 C9 C1 119.22(18)
C4 C10 C5 121.1(2)
C4 C10 C9 119.60(19)
C5 C10 C9 119.31(19)
O3 C2A O2 121.37(19)
O3 C2A C2 121.45(19)
O2 C2A C2 117.08(17)
C12 C11 C19 119.37(17)
C12 C11 C1 121.06(16)
C19 C11 C1 119.51(16)
C11 C12 C13 120.78(17)
C11 C12 C12A 122.14(16)
C13 C12 C12A 117.03(16)
C14 C13 C12 120.72(17)
C13 C14 C20 120.26(18)
C16 C15 C20 120.66(19)
C15 C16 C17 120.03(19)
C18 C17 C16 120.93(19)
C17 C18 C19 120.72(19)
C18 C19 C20 117.98(16)
C18 C19 C11 122.84(17)
C20 C19 C11 119.16(16)
C14 C20 C15 120.69(18)
C14 C20 C19 119.66(17)
C15 C20 C19 119.61(17)
O13 C12A O12 124.60(17)
O13 C12A C12 119.70(17)
O12 C12A C12 115.65(17)
C22 C21 C29 119.45(17)
C22 C21 C31 122.01(17)
C29 C21 C31 118.51(16)
C21 C22 C23 120.37(17)
C21 C22 C22A 122.41(17)
C23 C22 C22A 117.22(16)
C24 C23 C22 121.02(17)
C23 C24 C30 120.52(17)
C26 C25 C30 121.05(19)
C25 C26 C27 120.08(19)
C28 C27 C26 120.8(2)
C27 C28 C29 120.95(19)
C28 C29 C21 122.50(17)
C28 C29 C30 118.06(17)
C21 C29 C30 119.43(17)
C24 C30 C25 121.69(18)
C24 C30 C29 119.22(17)
C25 C30 C29 119.06(18)
O23 C22A O22 123.58(19)
O23 C22A C22 118.14(18)
O22 C22A C22 118.23(17)
C32 C31 C39 119.02(17)
C32 C31 C21 121.71(17)
C39 C31 C21 119.14(16)
C31 C32 C33 121.52(18)
C31 C32 C33A 121.71(17)
C33 C32 C33A 116.77(17)
C34 C33 C32 120.45(18)
C33 C34 C40 120.21(18)
C36 C35 C40 120.81(19)
C35 C36 C37 120.36(19)
C38 C37 C36 120.78(19)
C37 C38 C39 120.58(19)
C38 C39 C40 118.39(17)
C38 C39 C31 122.51(18)
C40 C39 C31 119.10(17)
C34 C40 C35 121.29(19)
C34 C40 C39 119.65(18)
C35 C40 C39 119.06(18)
O34 C33A O33 121.97(18)
O34 C33A C32 120.58(17)
O33 C33A C32 117.33(16)
N41 C41 C46 109.35(15)
N41 C41 C42 111.33(15)
C46 C41 C42 109.35(17)
N42 C42 C43 110.26(15)
N42 C42 C41 112.96(16)
C43 C42 C41 109.20(15)
C44 C43 C42 109.84(16)
C43 C44 C45 110.78(18)
C44 C45 C46 111.48(17)
C41 C46 C45 111.24(17)
O51 C52 C53 113.66(19)
C54 C53 C52 113.8(2)
O61 C62 C63 112.3(2)
C62 C63 C64 112.9(2)
O71 C72 C73 111.8(2)
C74 C73 C72 112.6(3)
O71B C72B C73B 105.8(14)
C74B C73B C72B 115.7(19)

loop_
_geom_bond_atom_site_label_1
_geom_bond_atom_site_label_2
_geom_bond_distance
C1 C2 1.378(3)
C1 C9 1.436(3)
C1 C11 1.506(3)
C2 C3 1.418(3)
C2 C2A 1.504(3)
C3 C4 1.358(3)
C4 C10 1.417(3)
C5 C6 1.356(3)
C5 C10 1.417(3)
C6 C7 1.405(3)
C7 C8 1.371(3)
C8 C9 1.422(3)
C9 C10 1.425(3)
C2A O3 1.205(2)
C2A O2 1.312(2)
C11 C12 1.377(3)
C11 C19 1.432(3)
C12 C13 1.422(3)
C12 C12A 1.510(2)
C13 C14 1.361(3)
C14 C20 1.416(3)
C15 C16 1.360(3)
C15 C20 1.420(3)
C16 C17 1.410(3)
C17 C18 1.365(3)
C18 C19 1.422(3)
C19 C20 1.423(3)
C12A O13 1.232(2)
C12A O12 1.284(2)
C21 C22 1.381(3)
C21 C29 1.429(3)
C21 C31 1.509(3)
C22 C23 1.420(3)
C22 C22A 1.508(3)
C23 C24 1.363(3)
C24 C30 1.410(3)
C25 C26 1.364(3)
C25 C30 1.418(3)
C26 C27 1.410(3)
C27 C28 1.362(3)
C28 C29 1.428(3)
C29 C30 1.430(3)
C22A O23 1.244(2)
C22A O22 1.270(2)
C31 C32 1.378(3)
C31 C39 1.428(3)
C32 C33 1.411(3)
C32 C33A 1.504(3)
C33 C34 1.361(3)
C34 C40 1.417(3)
C35 C36 1.359(3)
C35 C40 1.422(3)
C36 C37 1.406(3)
C37 C38 1.368(3)
C38 C39 1.424(3)
C39 C40 1.425(3)
C33A O34 1.230(2)
C33A O33 1.296(2)
C41 N41 1.495(2)
C41 C46 1.522(3)
C41 C42 1.530(3)
C42 N42 1.491(2)
C42 C43 1.525(3)
C43 C44 1.525(3)
C44 C45 1.526(3)
C45 C46 1.528(3)
O51 C52 1.434(3)
C52 C53 1.536(4)
C53 C54 1.480(4)
O61 C62 1.429(3)
C62 C63 1.506(4)
C63 C64 1.516(3)
O71 C72 1.441(3)
C72 C73 1.523(4)
C73 C74 1.497(5)
O71B C72B 1.468(13)
C72B C73B 1.523(18)
C73B C74B 1.467(19)
